data_7121096
loop_
_publ_author_name
'Nolla-Saltiel, Roberto'
'Geer, Ana M.'
'Lewis, William'
'Blake, Alexander J.'
'Kays, Deborah L.'

_publ_section_title
;
 Dehydrogenation of dimethylamine-borane mediated by Group 1 pincer
 complexes.
;
_journal_issue 15
_journal_name_full 'Chemical communications (Cambridge, England)'
_journal_page_first 1825
_journal_page_last 1828
_journal_paper_doi 10.1039/c7cc08385h
_journal_volume 54
_journal_year 2018
_chemical_formula_moiety 'C42 H39 N3'
_chemical_formula_sum 'C42 H39 N3'
_chemical_formula_weight 585.76
_space_group_crystal_system monoclinic
_space_group_IT_number 14
_space_group_name_Hall '-P 2ybc'
_space_group_name_H-M_alt 'P 1 21/c 1'
_symmetry_space_group_name_Hall '-P 2ybc'
_symmetry_space_group_name_H-M 'P 1 21/c 1'
_atom_sites_solution_hydrogens mixed
_atom_sites_solution_primary iterative
_atom_sites_solution_secondary difmap
_audit_creation_date 2017-09-07
_audit_creation_method
;
Olex2 1.2
(compiled 2017.03.28 svn.r3405 for OlexSys, GUI svn.r5337)
;
_audit_update_record
;
2017-10-25 deposited with the CCDC.
2018-01-04 downloaded from the CCDC.
;
_cell_angle_alpha 90
_cell_angle_beta 102.756(5)
_cell_angle_gamma 90
_cell_formula_units_Z 4
_cell_length_a 28.8139(16)
_cell_length_b 8.5704(4)
_cell_length_c 13.5865(7)
_cell_measurement_reflns_used 6322
_cell_measurement_temperature 120(2)
_cell_measurement_theta_max 74.2120
_cell_measurement_theta_min 4.7120
_cell_volume 3272.3(3)
_computing_cell_refinement
;
CrysAlisPro, Agilent Technologies,
Version 1.171.37.35 (release 13-08-2014 CrysAlis171 .NET)
(compiled Aug 13 2014,18:06:01)
;
_computing_data_collection
;
CrysAlisPro, Agilent Technologies,
Version 1.171.37.35 (release 13-08-2014 CrysAlis171 .NET)
(compiled Aug 13 2014,18:06:01)
;
_computing_data_reduction
;
CrysAlisPro, Agilent Technologies,
Version 1.171.37.35 (release 13-08-2014 CrysAlis171 .NET)
(compiled Aug 13 2014,18:06:01)
;
_computing_molecular_graphics 'Olex2 (Dolomanov et al., 2009)'
_computing_publication_material 'Olex2 (Dolomanov et al., 2009)'
_computing_structure_refinement 'ShelXL (Sheldrick, 2015)'
_computing_structure_solution
;
Superflip (Palatinus & Chapuis, 2007;Palatinus & van der Lee, 2008;
Palatinus et al., 2012)
;
_diffrn_ambient_environment N~2~
_diffrn_ambient_temperature 120(2)
_diffrn_crystal_treatment 'flash frozen in gaseous N2'
_diffrn_detector 'CCD area detector'
_diffrn_detector_type 'Agilent Diffraction Atlas detector'
_diffrn_measured_fraction_theta_full 1.000
_diffrn_measured_fraction_theta_max 0.986
_diffrn_measurement_details
;
#__ type_ start__ end____ width___ exp.time_
  1 omega  -53.00   -6.00   1.0000   20.0000
omega____ theta____ kappa____ phi______ frames
    -      -38.5000  131.0000  -27.0000 47

#__ type_ start__ end____ width___ exp.time_
  2 omega -117.00   -4.00   1.0000   20.0000
omega____ theta____ kappa____ phi______ frames
    -      -38.5000  -19.0000   60.0000 113

#__ type_ start__ end____ width___ exp.time_
  3 omega  -50.00   34.00   1.0000   20.0000
omega____ theta____ kappa____ phi______ frames
    -      -38.5000   38.0000 -120.0000 84

#__ type_ start__ end____ width___ exp.time_
  4 omega   20.00   58.00   1.0000   20.0000
omega____ theta____ kappa____ phi______ frames
    -       43.3152   57.0000    0.0000 38

#__ type_ start__ end____ width___ exp.time_
  5 omega   27.00   69.00   1.0000   20.0000
omega____ theta____ kappa____ phi______ frames
    -       43.3152  -57.0000 -150.0000 42

#__ type_ start__ end____ width___ exp.time_
  6 omega   24.00   80.00   1.0000   20.0000
omega____ theta____ kappa____ phi______ frames
    -       43.3152  -99.0000   90.0000 56

#__ type_ start__ end____ width___ exp.time_
  7 omega   42.00   98.00   1.0000   80.0000
omega____ theta____ kappa____ phi______ frames
    -      106.1322  -45.0000   60.0000 56

#__ type_ start__ end____ width___ exp.time_
  8 omega   36.00  121.00   1.0000   80.0000
omega____ theta____ kappa____ phi______ frames
    -      106.1322 -125.0000 -150.0000 85

#__ type_ start__ end____ width___ exp.time_
  9 omega   83.00  158.00   1.0000   80.0000
omega____ theta____ kappa____ phi______ frames
    -      106.1322   45.0000  -60.0000 75

#__ type_ start__ end____ width___ exp.time_
 10 omega   38.00   91.00   1.0000   80.0000
omega____ theta____ kappa____ phi______ frames
    -      106.1322  -30.0000    0.0000 53

#__ type_ start__ end____ width___ exp.time_
 11 omega  127.00  176.00   1.0000   80.0000
omega____ theta____ kappa____ phi______ frames
    -      106.1322   45.0000  -30.0000 49

#__ type_ start__ end____ width___ exp.time_
 12 omega   36.00   84.00   1.0000   80.0000
omega____ theta____ kappa____ phi______ frames
    -      106.1322  -30.0000  -90.0000 48

#__ type_ start__ end____ width___ exp.time_
 13 omega   82.00  177.00   1.0000   80.0000
omega____ theta____ kappa____ phi______ frames
    -      106.1322   45.0000   30.0000 95

#__ type_ start__ end____ width___ exp.time_
 14 omega  101.00  128.00   1.0000   80.0000
omega____ theta____ kappa____ phi______ frames
    -      106.1322  125.0000 -120.0000 27

#__ type_ start__ end____ width___ exp.time_
 15 omega   84.00  109.00   1.0000   80.0000
omega____ theta____ kappa____ phi______ frames
    -      106.1322  -95.0000  -90.0000 25

#__ type_ start__ end____ width___ exp.time_
 16 omega   61.00   88.00   1.0000   80.0000
omega____ theta____ kappa____ phi______ frames
    -      106.1322  -30.0000  120.0000 27

#__ type_ start__ end____ width___ exp.time_
 17 omega  149.00  177.00   1.0000   80.0000
omega____ theta____ kappa____ phi______ frames
    -      106.1322  125.0000 -120.0000 28

#__ type_ start__ end____ width___ exp.time_
 18 omega   95.00  121.00   1.0000   80.0000
omega____ theta____ kappa____ phi______ frames
    -      106.1322 -125.0000   60.0000 26

#__ type_ start__ end____ width___ exp.time_
 19 omega   37.00   69.00   1.0000   80.0000
omega____ theta____ kappa____ phi______ frames
    -      106.1322  -95.0000  -90.0000 32

#__ type_ start__ end____ width___ exp.time_
 20 omega   98.00  124.00   1.0000   80.0000
omega____ theta____ kappa____ phi______ frames
    -      106.1322  125.0000   30.0000 26

#__ type_ start__ end____ width___ exp.time_
 21 omega  149.00  178.00   1.0000   80.0000
omega____ theta____ kappa____ phi______ frames
    -      106.1322  125.0000   30.0000 29

#__ type_ start__ end____ width___ exp.time_
 22 omega   32.00  131.00   1.0000   80.0000
omega____ theta____ kappa____ phi______ frames
    -      106.1322  -77.0000  -60.0000 99

#__ type_ start__ end____ width___ exp.time_
 23 omega  112.00  166.00   1.0000   80.0000
omega____ theta____ kappa____ phi______ frames
    -      106.1322  131.0000  -27.0000 54

#__ type_ start__ end____ width___ exp.time_
 24 omega  105.00  130.00   1.0000   80.0000
omega____ theta____ kappa____ phi______ frames
    -      106.1322  -77.0000  -30.0000 25
;
_diffrn_measurement_device '\k-geometry diffractometer'
_diffrn_measurement_device_type 'SuperNova-Duo, Atlas'
_diffrn_measurement_specimen_support 'MiTeGen micromount'
_diffrn_orient_matrix_UB_11 0.0254750000
_diffrn_orient_matrix_UB_12 -0.0849320000
_diffrn_orient_matrix_UB_13 0.0968659000
_diffrn_orient_matrix_UB_21 -0.0485202000
_diffrn_orient_matrix_UB_22 -0.0403247000
_diffrn_orient_matrix_UB_23 0.0235476000
_diffrn_orient_matrix_UB_31 -0.0013449000
_diffrn_orient_matrix_UB_32 -0.1531885000
_diffrn_orient_matrix_UB_33 -0.0598356000
_diffrn_radiation_collimation 'focusing mirrors'
_diffrn_radiation_monochromator mirror
_diffrn_radiation_probe x-ray
_diffrn_radiation_type CuK\a
_diffrn_radiation_wavelength 1.54184
_diffrn_radiation_wavelength_determination fundamental
_diffrn_radiation_xray_symbol K-L~2,3~
_diffrn_reflns_av_R_equivalents 0.0651
_diffrn_reflns_av_unetI/netI 0.0477
_diffrn_reflns_Laue_measured_fraction_full 1.000
_diffrn_reflns_Laue_measured_fraction_max 0.986
_diffrn_reflns_limit_h_max 35
_diffrn_reflns_limit_h_min -35
_diffrn_reflns_limit_k_max 9
_diffrn_reflns_limit_k_min -10
_diffrn_reflns_limit_l_max 13
_diffrn_reflns_limit_l_min -16
_diffrn_reflns_number 24982
_diffrn_reflns_point_group_measured_fraction_full 1.000
_diffrn_reflns_point_group_measured_fraction_max 0.986
_diffrn_reflns_theta_full 67.684
_diffrn_reflns_theta_max 74.380
_diffrn_reflns_theta_min 4.721
_diffrn_source 'microfocus sealed tube'
_diffrn_source_current 0.8
_diffrn_source_power 0.04
_diffrn_source_target Cu
_diffrn_source_type 'Agilent Diffraction microfocus tube'
_diffrn_source_voltage 50
_exptl_absorpt_coefficient_mu 0.528
_exptl_absorpt_correction_T_max 0.976
_exptl_absorpt_correction_T_min 0.930
_exptl_absorpt_correction_type gaussian
_exptl_absorpt_process_details
;
CrysAlisPro, Agilent Technologies,
Version 1.171.37.35 (release 13-08-2014 CrysAlis171 .NET)
(compiled Aug 13 2014,18:06:01)
Numerical absorption correction based on gaussian integration over
            a multifaceted crystal model
Empirical absorption correction using spherical harmonics,
 implemented in SCALE3 ABSPACK scaling algorithm.
;
_exptl_crystal_colour 'clear light yellow'
_exptl_crystal_colour_lustre clear
_exptl_crystal_colour_modifier light
_exptl_crystal_colour_primary yellow
_exptl_crystal_density_diffrn 1.189
_exptl_crystal_description plate
_exptl_crystal_F_000 1248
_exptl_crystal_size_max 0.1792
_exptl_crystal_size_mid 0.1142
_exptl_crystal_size_min 0.0633
_refine_diff_density_max 0.350
_refine_diff_density_min -0.284
_refine_diff_density_rms 0.047
_refine_ls_extinction_method none
_refine_ls_goodness_of_fit_ref 1.029
_refine_ls_hydrogen_treatment mixed
_refine_ls_matrix_type full
_refine_ls_number_parameters 416
_refine_ls_number_reflns 6597
_refine_ls_number_restraints 0
_refine_ls_restrained_S_all 1.029
_refine_ls_R_factor_all 0.0824
_refine_ls_R_factor_gt 0.0565
_refine_ls_shift/su_max 0.000
_refine_ls_shift/su_mean 0.000
_refine_ls_structure_factor_coef Fsqd
_refine_ls_weighting_details 'w=1/[\s^2^(Fo^2^)+(0.0781P)^2^+0.5806P] where P=(Fo^2^+2Fc^2^)/3'
_refine_ls_weighting_scheme calc
_refine_ls_wR_factor_gt 0.1415
_refine_ls_wR_factor_ref 0.1609
_reflns_Friedel_coverage 0.000
_reflns_number_gt 4764
_reflns_number_total 6597
_reflns_threshold_expression 'I > 2\s(I)'
_cod_data_source_file c7cc08385h2.cif
_cod_data_source_block ornall
_cod_depositor_comments 'Adding full bibliography for 7121096--7121101.cif.'
_cod_database_code 7121096
_nottingham_internal_coll_name ORNALL
_nottingham_internal_coll_number 15684
_nottingham_internal_coll_client RN/DLK
_nottingham_internal_coll_type custom
_nottingham_internal_coll_frame_method 'omega scans'
_nottingham_internal_coll_frame_time '20.0000, 80.0000'
_nottingham_internal_coll_frame_width 1.0000
_nottingham_internal_coll_user pcxrn3
_nottingham_internal_coll_date 24/02/2016
_nottingham_internal_coll_location NOTTS
_nottingham_internal_coll_instrument 'SN, XDA 017/09'
_nottingham_internal_process_date 25/02/2016
_nottingham_internal_process_user pcxrn3
_nottingham_internal_solution_date 07/09/2017
_nottingham_internal_solution_user pcxrn3
_nottingham_internal_refinement_date 07/09/2017
_nottingham_internal_refinement_user pcxrn3
_nottingham_internal_self_validation_date 07/09/2017
_nottingham_internal_self_validation_user pcxrn3
_shelx_shelxl_version_number 2017/1
_chemical_oxdiff_formula 'C42 H39 N3'
_chemical_oxdiff_usercomment 'ORNALL - #15684 SN-884 IN FOMBLIN FILM ON A MICROMOUNT FOR RN/DLK'
_shelx_space_group_comment
;
The symmetry employed for this shelxl refinement is uniquely defined
by the following loop, which should always be used as a source of
symmetry information in preference to the above space-group names.
They are only intended as comments.
;
_reflns_odcompleteness_completeness 99.94
_reflns_odcompleteness_iscentric 1
_reflns_odcompleteness_theta 66.97
_olex2_refinement_description
;
1. Fixed Uiso
 At 1.2 times of:
  All C(H) groups
 At 1.5 times of:
  All C(H,H,H) groups
2.a Aromatic/amide H refined with riding coordinates:
 C2(H2), C4(H4), C7(H7), C9(H9), C21(H21), C23(H23), C24(H24), C25(H25),
 C27(H27), C28(H28), C29(H29), C30(H30), C32(H32), C35(H35), C36(H36), C37(H37),
  C38(H38), C40(H40), C41(H41), C42(H42)
2.b Idealised Me refined as rotating group:
 C14(H14A,H14B,H14C), C15(H15A,H15B,H15C), C16(H16A,H16B,H16C), C18(H18A,H18B,
 H18C), C19(H19A,H19B,H19C), C20(H20A,H20B,H20C)
;
_olex2_exptl_crystal_mounting_method "'in fomblin film on a micromount"
_olex2_submission_special_instructions 'No special instructions were received'

loop_
_space_group_symop_operation_xyz
'x, y, z'
'-x, y+1/2, -z+1/2'
'-x, -y, -z'
'x, -y-1/2, z-1/2'

loop_
_atom_site_label
_atom_site_type_symbol
_atom_site_fract_x
_atom_site_fract_y
_atom_site_fract_z
_atom_site_U_iso_or_equiv
_atom_site_adp_type
_atom_site_occupancy
_atom_site_site_symmetry_order
_atom_site_calc_flag
_atom_site_refinement_flags_posn
N1 N 0.27022(6) 0.66567(19) 0.39077(12) 0.0328(3) Uani 1 1 d .
H1 H 0.2409(10) 0.714(3) 0.367(2) 0.049(7) Uiso 1 1 d .
N2 N 0.18022(5) 0.59542(19) 0.41673(11) 0.0322(3) Uani 1 1 d .
N3 N 0.23703(6) 0.9237(2) 0.27490(12) 0.0365(4) Uani 1 1 d .
C1 C 0.31853(7) 0.8465(2) 0.30909(15) 0.0355(4) Uani 1 1 d .
C2 C 0.36471(7) 0.8714(3) 0.29714(16) 0.0394(5) Uani 1 1 d .
H2 H 0.370129 0.954772 0.255004 0.047 Uiso 1 1 calc R
C3 C 0.40363(7) 0.7798(3) 0.34400(17) 0.0408(5) Uani 1 1 d .
C4 C 0.39569(7) 0.6554(3) 0.40334(16) 0.0391(5) Uani 1 1 d .
H4 H 0.421628 0.592027 0.435869 0.047 Uiso 1 1 calc R
C5 C 0.34963(7) 0.6222(2) 0.41570(14) 0.0347(4) Uani 1 1 d .
C6 C 0.32888(7) 0.4997(2) 0.46628(14) 0.0341(4) Uani 1 1 d .
C7 C 0.34614(7) 0.3661(2) 0.51983(15) 0.0382(4) Uani 1 1 d .
H7 H 0.379211 0.343420 0.532764 0.046 Uiso 1 1 calc R
C8 C 0.31542(8) 0.2645(3) 0.55494(15) 0.0394(5) Uani 1 1 d .
C9 C 0.26688(7) 0.3032(2) 0.53662(14) 0.0359(4) Uani 1 1 d .
H9 H 0.245952 0.234957 0.560887 0.043 Uiso 1 1 calc R
C10 C 0.24797(7) 0.4372(2) 0.48445(14) 0.0327(4) Uani 1 1 d .
C11 C 0.27968(7) 0.5334(2) 0.44792(14) 0.0322(4) Uani 1 1 d .
C12 C 0.31186(7) 0.7189(2) 0.36923(14) 0.0325(4) Uani 1 1 d .
C13 C 0.45342(8) 0.8232(3) 0.3288(2) 0.0523(6) Uani 1 1 d .
C14 C 0.45372(10) 0.8123(4) 0.2160(2) 0.0728(9) Uani 1 1 d .
H14A H 0.447299 0.704479 0.193009 0.109 Uiso 1 1 calc GR
H14B H 0.484932 0.844402 0.205697 0.109 Uiso 1 1 calc GR
H14C H 0.429104 0.881075 0.177530 0.109 Uiso 1 1 calc GR
C15 C 0.46490(9) 0.9900(3) 0.3651(3) 0.0636(7) Uani 1 1 d .
H15A H 0.443025 1.062106 0.321918 0.095 Uiso 1 1 calc GR
H15B H 0.497700 1.015032 0.361767 0.095 Uiso 1 1 calc GR
H15C H 0.461347 0.999978 0.434910 0.095 Uiso 1 1 calc GR
C16 C 0.49177(8) 0.7159(4) 0.3882(3) 0.0711(9) Uani 1 1 d .
H16A H 0.491952 0.723241 0.460256 0.107 Uiso 1 1 calc GR
H16B H 0.522902 0.747524 0.377071 0.107 Uiso 1 1 calc GR
H16C H 0.485134 0.608101 0.365412 0.107 Uiso 1 1 calc GR
C17 C 0.33519(9) 0.1165(3) 0.61315(18) 0.0473(5) Uani 1 1 d .
C18 C 0.36599(15) 0.1648(4) 0.7161(2) 0.0834(11) Uani 1 1 d .
H18A H 0.389650 0.241850 0.706043 0.125 Uiso 1 1 calc GR
H18B H 0.382255 0.072851 0.750284 0.125 Uiso 1 1 calc GR
H18C H 0.345679 0.210598 0.757657 0.125 Uiso 1 1 calc GR
C19 C 0.36796(10) 0.0298(3) 0.5569(2) 0.0598(7) Uani 1 1 d .
H19A H 0.350501 0.006124 0.488066 0.090 Uiso 1 1 calc GR
H19B H 0.378838 -0.067599 0.592307 0.090 Uiso 1 1 calc GR
H19C H 0.395509 0.095453 0.554219 0.090 Uiso 1 1 calc GR
C20 C 0.29672(12) 0.0065(4) 0.6287(3) 0.0912(12) Uani 1 1 d .
H20A H 0.275915 0.059988 0.665984 0.137 Uiso 1 1 calc GR
H20B H 0.311214 -0.084514 0.667206 0.137 Uiso 1 1 calc GR
H20C H 0.277990 -0.027532 0.562995 0.137 Uiso 1 1 calc GR
C21 C 0.19726(7) 0.4740(2) 0.46700(14) 0.0324(4) Uani 1 1 d .
H21 H 0.176670 0.406994 0.493275 0.039 Uiso 1 1 calc R
C22 C 0.13064(6) 0.6225(2) 0.39494(13) 0.0318(4) Uani 1 1 d .
C23 C 0.09829(7) 0.5060(2) 0.36103(14) 0.0346(4) Uani 1 1 d .
H23 H 0.108994 0.401977 0.356611 0.042 Uiso 1 1 calc R
C24 C 0.04919(7) 0.5403(3) 0.33270(15) 0.0381(4) Uani 1 1 d .
H24 H 0.027068 0.458940 0.309551 0.046 Uiso 1 1 calc R
C25 C 0.03335(7) 0.6888(3) 0.33832(15) 0.0379(4) Uani 1 1 d .
H25 H 0.000282 0.710276 0.317632 0.045 Uiso 1 1 calc R
C26 C 0.06534(7) 0.8118(2) 0.37448(13) 0.0337(4) Uani 1 1 d .
C27 C 0.04965(8) 0.9654(3) 0.38550(15) 0.0401(5) Uani 1 1 d .
H27 H 0.016554 0.987906 0.368835 0.048 Uiso 1 1 calc R
C28 C 0.08123(8) 1.0819(3) 0.41968(16) 0.0435(5) Uani 1 1 d .
H28 H 0.070029 1.184355 0.427706 0.052 Uiso 1 1 calc R
C29 C 0.13036(8) 1.0511(3) 0.44312(16) 0.0409(5) Uani 1 1 d .
H29 H 0.152231 1.133615 0.464769 0.049 Uiso 1 1 calc R
C30 C 0.14689(7) 0.9035(2) 0.43502(14) 0.0358(4) Uani 1 1 d .
H30 H 0.180151 0.883883 0.452350 0.043 Uiso 1 1 calc R
C31 C 0.11502(7) 0.7793(2) 0.40110(13) 0.0310(4) Uani 1 1 d .
C32 C 0.27944(7) 0.9469(2) 0.26235(15) 0.0364(4) Uani 1 1 d .
H32 H 0.285239 1.031576 0.221580 0.044 Uiso 1 1 calc R
C33 C 0.20039(8) 1.0304(3) 0.23488(15) 0.0394(5) Uani 1 1 d .
C34 C 0.15479(7) 0.9655(3) 0.18885(14) 0.0409(5) Uani 1 1 d .
C35 C 0.14676(8) 0.8041(3) 0.17776(15) 0.0414(5) Uani 1 1 d .
H35 H 0.172442 0.733827 0.199990 0.050 Uiso 1 1 calc R
C36 C 0.10253(8) 0.7462(3) 0.13545(16) 0.0484(6) Uani 1 1 d .
H36 H 0.097698 0.636644 0.129641 0.058 Uiso 1 1 calc R
C37 C 0.06445(8) 0.8479(4) 0.10078(17) 0.0550(7) Uani 1 1 d .
H37 H 0.033781 0.807238 0.071995 0.066 Uiso 1 1 calc R
C38 C 0.07116(8) 1.0027(4) 0.10811(16) 0.0554(7) Uani 1 1 d .
H38 H 0.045115 1.070148 0.082526 0.066 Uiso 1 1 calc R
C39 C 0.11639(8) 1.0694(3) 0.15335(16) 0.0473(6) Uani 1 1 d .
C40 C 0.12395(10) 1.2305(3) 0.16468(18) 0.0561(7) Uani 1 1 d .
H40 H 0.098305 1.299972 0.140205 0.067 Uiso 1 1 calc R
C41 C 0.16739(10) 1.2898(3) 0.21017(19) 0.0549(6) Uani 1 1 d .
H41 H 0.171672 1.399453 0.217486 0.066 Uiso 1 1 calc R
C42 C 0.20611(9) 1.1876(3) 0.24649(17) 0.0467(5) Uani 1 1 d .
H42 H 0.236174 1.228960 0.279059 0.056 Uiso 1 1 calc R

loop_
_atom_site_aniso_label
_atom_site_aniso_U_11
_atom_site_aniso_U_22
_atom_site_aniso_U_33
_atom_site_aniso_U_23
_atom_site_aniso_U_13
_atom_site_aniso_U_12
N1 0.0274(8) 0.0360(9) 0.0364(8) 0.0031(7) 0.0104(6) -0.0010(7)
N2 0.0289(8) 0.0368(9) 0.0327(8) -0.0016(7) 0.0108(6) -0.0027(6)
N3 0.0341(8) 0.0400(9) 0.0366(8) 0.0030(7) 0.0105(7) 0.0007(7)
C1 0.0332(10) 0.0377(11) 0.0372(10) -0.0024(8) 0.0115(8) -0.0046(8)
C2 0.0386(11) 0.0394(11) 0.0443(11) -0.0022(9) 0.0178(9) -0.0082(9)
C3 0.0309(10) 0.0457(12) 0.0489(12) -0.0082(9) 0.0158(8) -0.0071(9)
C4 0.0281(9) 0.0444(12) 0.0458(11) -0.0061(9) 0.0103(8) -0.0005(8)
C5 0.0286(9) 0.0406(11) 0.0363(9) -0.0036(8) 0.0101(7) -0.0009(8)
C6 0.0297(9) 0.0394(11) 0.0345(9) -0.0013(8) 0.0099(7) 0.0016(8)
C7 0.0340(10) 0.0416(11) 0.0395(10) 0.0013(8) 0.0095(8) 0.0079(8)
C8 0.0418(11) 0.0409(12) 0.0362(10) 0.0004(8) 0.0102(8) 0.0053(9)
C9 0.0399(11) 0.0360(11) 0.0347(9) 0.0005(8) 0.0147(8) 0.0003(8)
C10 0.0345(10) 0.0351(10) 0.0304(9) -0.0014(7) 0.0112(7) -0.0001(8)
C11 0.0311(9) 0.0353(10) 0.0316(9) -0.0010(7) 0.0103(7) 0.0008(8)
C12 0.0289(9) 0.0362(10) 0.0335(9) -0.0036(8) 0.0094(7) -0.0029(7)
C13 0.0309(11) 0.0608(15) 0.0705(15) -0.0083(12) 0.0225(10) -0.0111(10)
C14 0.0510(15) 0.097(2) 0.0824(19) -0.0150(17) 0.0406(14) -0.0170(15)
C15 0.0382(13) 0.0617(17) 0.093(2) -0.0086(14) 0.0185(13) -0.0158(11)
C16 0.0290(12) 0.0707(19) 0.118(3) -0.0013(17) 0.0264(14) -0.0056(11)
C17 0.0566(14) 0.0384(12) 0.0471(12) 0.0048(9) 0.0116(10) 0.0114(10)
C18 0.137(3) 0.0550(17) 0.0471(14) 0.0067(12) -0.0028(17) 0.0308(18)
C19 0.0671(17) 0.0451(14) 0.0677(16) -0.0011(12) 0.0155(13) 0.0155(12)
C20 0.074(2) 0.0590(19) 0.146(3) 0.054(2) 0.038(2) 0.0182(16)
C21 0.0320(9) 0.0356(10) 0.0322(9) -0.0011(8) 0.0125(7) -0.0035(8)
C22 0.0287(9) 0.0408(11) 0.0284(8) 0.0023(7) 0.0115(7) -0.0006(8)
C23 0.0340(10) 0.0365(11) 0.0353(10) -0.0018(8) 0.0119(8) -0.0046(8)
C24 0.0317(10) 0.0469(12) 0.0353(10) -0.0022(9) 0.0065(8) -0.0104(9)
C25 0.0285(9) 0.0504(13) 0.0346(9) 0.0034(8) 0.0069(7) -0.0023(8)
C26 0.0326(10) 0.0422(11) 0.0271(8) 0.0035(8) 0.0085(7) 0.0000(8)
C27 0.0381(11) 0.0476(12) 0.0353(10) 0.0073(9) 0.0097(8) 0.0073(9)
C28 0.0518(13) 0.0365(11) 0.0443(11) 0.0020(9) 0.0151(9) 0.0062(9)
C29 0.0455(12) 0.0371(11) 0.0424(11) -0.0032(9) 0.0144(9) -0.0064(9)
C30 0.0345(10) 0.0392(11) 0.0352(10) -0.0011(8) 0.0108(8) -0.0046(8)
C31 0.0308(9) 0.0380(10) 0.0263(8) 0.0010(7) 0.0105(7) -0.0029(8)
C32 0.0397(10) 0.0344(10) 0.0369(10) 0.0007(8) 0.0125(8) -0.0043(8)
C33 0.0437(11) 0.0443(12) 0.0340(10) 0.0072(8) 0.0168(8) 0.0069(9)
C34 0.0393(11) 0.0586(14) 0.0278(9) 0.0051(9) 0.0141(8) 0.0120(9)
C35 0.0382(11) 0.0567(14) 0.0313(9) 0.0014(9) 0.0116(8) 0.0041(9)
C36 0.0414(12) 0.0720(16) 0.0336(10) -0.0033(10) 0.0118(9) -0.0051(11)
C37 0.0385(12) 0.091(2) 0.0368(11) -0.0057(12) 0.0120(9) 0.0038(12)
C38 0.0367(12) 0.097(2) 0.0349(11) 0.0047(12) 0.0132(9) 0.0236(12)
C39 0.0483(12) 0.0644(15) 0.0339(10) 0.0066(10) 0.0196(9) 0.0188(11)
C40 0.0599(16) 0.0675(17) 0.0458(12) 0.0127(11) 0.0219(11) 0.0266(13)
C41 0.0761(18) 0.0444(13) 0.0526(13) 0.0070(11) 0.0321(13) 0.0167(12)
C42 0.0567(14) 0.0461(13) 0.0424(11) 0.0043(9) 0.0216(10) 0.0058(10)

loop_
_atom_type_symbol
_atom_type_description
_atom_type_scat_dispersion_real
_atom_type_scat_dispersion_imag
_atom_type_scat_source
C C 0.0181 0.0091 'International Tables Vol C Tables 4.2.6.8 and 6.1.1.4'
H H 0.0000 0.0000 'International Tables Vol C Tables 4.2.6.8 and 6.1.1.4'
N N 0.0311 0.0180 'International Tables Vol C Tables 4.2.6.8 and 6.1.1.4'

loop_
_exptl_crystal_face_index_h
_exptl_crystal_face_index_k
_exptl_crystal_face_index_l
_exptl_crystal_face_perp_dist
_exptl_oxdiff_crystal_face_indexfrac_h
_exptl_oxdiff_crystal_face_indexfrac_k
_exptl_oxdiff_crystal_face_indexfrac_l
_exptl_oxdiff_crystal_face_x
_exptl_oxdiff_crystal_face_y
_exptl_oxdiff_crystal_face_z
3 -4 -6 0.0802 3.0025 -4.0028 -6.0057 -0.1653 -0.1257 0.9685
18 0 0 0.0254 17.9925 0.0047 -0.0093 0.4571 -0.8734 -0.0244
-18 -1 0 0.0243 -17.9931 -1.0049 0.0085 -0.3722 0.9137 0.1776
-3 4 6 0.0802 -3.0025 4.0028 6.0057 0.1653 0.1257 -0.9685
-6 -4 5 0.0446 -6.0050 -3.9998 5.0006 0.6711 0.5704 0.3216
6 4 -5 0.0446 6.0050 3.9998 -5.0006 -0.6711 -0.5704 -0.3216

loop_
_geom_angle_atom_site_label_1
_geom_angle_atom_site_label_2
_geom_angle_atom_site_label_3
_geom_angle
C11 N1 C12 108.80(16)
C21 N2 C22 119.72(16)
C32 N3 C33 120.06(18)
C2 C1 C12 116.37(19)
C2 C1 C32 121.94(19)
C12 C1 C32 121.68(17)
C1 C2 C3 123.44(19)
C2 C3 C13 118.7(2)
C4 C3 C2 118.49(18)
C4 C3 C13 122.8(2)
C3 C4 C5 120.5(2)
C4 C5 C6 134.53(19)
C12 C5 C4 119.15(19)
C12 C5 C6 106.28(16)
C7 C6 C5 134.92(18)
C7 C6 C11 119.35(18)
C11 C6 C5 105.67(17)
C6 C7 C8 120.76(19)
C7 C8 C9 118.23(19)
C7 C8 C17 119.92(19)
C9 C8 C17 121.8(2)
C10 C9 C8 123.09(19)
C9 C10 C11 116.87(18)
C9 C10 C21 121.60(17)
C11 C10 C21 121.52(17)
N1 C11 C6 109.64(16)
N1 C11 C10 128.71(17)
C10 C11 C6 121.65(18)
N1 C12 C1 128.38(18)
N1 C12 C5 109.58(17)
C5 C12 C1 122.02(17)
C14 C13 C3 109.2(2)
C15 C13 C3 109.0(2)
C15 C13 C14 109.3(2)
C16 C13 C3 111.8(2)
C16 C13 C14 109.1(2)
C16 C13 C15 108.3(2)
C8 C17 C18 108.6(2)
C19 C17 C8 110.1(2)
C19 C17 C18 106.8(2)
C20 C17 C8 112.9(2)
C20 C17 C18 109.6(3)
C20 C17 C19 108.7(2)
N2 C21 C10 120.87(17)
N2 C22 C31 117.40(17)
C23 C22 N2 122.08(18)
C23 C22 C31 120.31(17)
C22 C23 C24 120.35(19)
C25 C24 C23 120.49(18)
C24 C25 C26 121.05(18)
C25 C26 C31 118.91(18)
C27 C26 C25 122.19(19)
C27 C26 C31 118.90(18)
C28 C27 C26 121.0(2)
C27 C28 C29 120.2(2)
C30 C29 C28 120.5(2)
C29 C30 C31 120.71(19)
C26 C31 C22 118.83(17)
C30 C31 C22 122.52(17)
C30 C31 C26 118.63(18)
N3 C32 C1 121.35(18)
N3 C33 C34 116.81(19)
C42 C33 N3 122.3(2)
C42 C33 C34 120.6(2)
C35 C34 C33 122.77(19)
C35 C34 C39 118.9(2)
C39 C34 C33 118.3(2)
C36 C35 C34 121.1(2)
C35 C36 C37 120.2(3)
C38 C37 C36 120.1(2)
C37 C38 C39 121.9(2)
C34 C39 C38 117.6(2)
C40 C39 C34 119.4(2)
C40 C39 C38 123.0(2)
C41 C40 C39 121.4(2)
C40 C41 C42 120.0(2)
C33 C42 C41 120.3(2)

loop_
_geom_bond_atom_site_label_1
_geom_bond_atom_site_label_2
_geom_bond_distance
N1 C11 1.367(3)
N1 C12 1.374(2)
N2 C21 1.282(3)
N2 C22 1.413(2)
N3 C32 1.286(3)
N3 C33 1.412(3)
C1 C2 1.392(3)
C1 C12 1.403(3)
C1 C32 1.448(3)
C2 C3 1.401(3)
C3 C4 1.386(3)
C3 C13 1.539(3)
C4 C5 1.403(3)
C5 C6 1.454(3)
C5 C12 1.402(3)
C6 C7 1.389(3)
C6 C11 1.414(3)
C7 C8 1.398(3)
C8 C9 1.405(3)
C8 C17 1.536(3)
C9 C10 1.396(3)
C10 C11 1.400(3)
C10 C21 1.462(3)
C13 C14 1.537(4)
C13 C15 1.524(4)
C13 C16 1.524(4)
C17 C18 1.539(4)
C17 C19 1.532(3)
C17 C20 1.505(4)
C22 C23 1.374(3)
C22 C31 1.425(3)
C23 C24 1.413(3)
C24 C25 1.360(3)
C25 C26 1.415(3)
C26 C27 1.411(3)
C26 C31 1.424(3)
C27 C28 1.362(3)
C28 C29 1.406(3)
C29 C30 1.365(3)
C30 C31 1.415(3)
C33 C34 1.437(3)
C33 C42 1.362(3)
C34 C35 1.405(3)
C34 C39 1.419(3)
C35 C36 1.370(3)
C36 C37 1.399(4)
C37 C38 1.341(4)
C38 C39 1.432(4)
C39 C40 1.401(4)
C40 C41 1.366(4)
C41 C42 1.419(3)

loop_
_geom_hbond_atom_site_label_D
_geom_hbond_atom_site_label_H
_geom_hbond_atom_site_label_A
_geom_hbond_distance_DH
_geom_hbond_distance_HA
_geom_hbond_distance_DA
_geom_hbond_angle_DHA
_geom_hbond_publ_flag
N1 H1 N2 0.93(3) 2.25(3) 2.760(2) 114(2) yes
N1 H1 N3 0.93(3) 2.19(3) 2.760(2) 119(2) yes
